data_7228658
loop_
_publ_author_name
'li, bao'
'Mao, Nannan'
'hu, peng'
'Yu, Fan'
'Chen, Xi'
'Zhuang, Gui-lin'
'Zhang, Tianle'

_publ_section_title
;
 A series of transitional metal coordination polymers based on a rigid
 bi-functional carboxylate-triazolate tecton
;
_journal_name_full CrystEngComm
_journal_paper_doi 10.1039/C7CE00808B
_journal_year 2017
_chemical_formula_moiety 'C16 H10 N4 O4 Zn, C4 H9 N O, H2 O'
_chemical_formula_sum 'C20 H21 N5 O6 Zn'
_chemical_formula_weight 492.81
_space_group_crystal_system orthorhombic
_space_group_IT_number 61
_space_group_name_Hall '-P 2ac 2ab'
_space_group_name_H-M_alt 'P b c a'
_symmetry_space_group_name_Hall '-P 2ac 2ab'
_symmetry_space_group_name_H-M 'P b c a'
_atom_sites_solution_hydrogens mixed
_atom_sites_solution_primary direct
_audit_creation_date 2016-12-05
_audit_creation_method
;
Olex2 1.2-beta
(compiled 2016.11.30 svn.r3356 for OlexSys, GUI svn.r5269)
;
_audit_update_record
;
2017-06-22 deposited with the CCDC.
2017-07-06 downloaded from the CCDC.
;
_cell_angle_alpha 90
_cell_angle_beta 90
_cell_angle_gamma 90
_cell_formula_units_Z 8
_cell_length_a 8.2270(6)
_cell_length_b 21.5096(9)
_cell_length_c 23.8825(11)
_cell_measurement_reflns_used 5511
_cell_measurement_temperature 293(2)
_cell_measurement_theta_max 32.9090
_cell_measurement_theta_min 2.7050
_cell_volume 4226.2(4)
_computing_cell_refinement 'CrysAlisPro 1.171.39.7a (Rigaku OD, 2015)'
_computing_data_collection 'CrysAlisPro 1.171.39.7a (Rigaku OD, 2015)'
_computing_data_reduction 'CrysAlisPro 1.171.39.7a (Rigaku OD, 2015)'
_computing_molecular_graphics 'Olex2 (Dolomanov et al., 2009)'
_computing_publication_material 'Olex2 (Dolomanov et al., 2009)'
_computing_structure_refinement 'ShelXL (Sheldrick, 2015)'
_computing_structure_solution 'ShelXT (Sheldrick, 2015)'
_diffrn_ambient_temperature 293(2)
_diffrn_detector 'CCD plate'
_diffrn_measured_fraction_theta_full 0.9967
_diffrn_measured_fraction_theta_max 0.9198
_diffrn_measurement_details
;
List of Runs (angles in degrees, time in seconds):

  # Type    Start    End  Width  t~exp~   \w     \q     \k     \f   Frames
#--------------------------------------------------------------------------
  1  \w    -66.00 111.00   1.00   50.00    --   30.00  54.00-150.00  177
;
_diffrn_measurement_device 'two-circle diffractometer'
_diffrn_measurement_device_type 'XtaLAB Mini (JP)'
_diffrn_measurement_method '\w scans'
_diffrn_orient_matrix_type 'CrysAlisPro convention (1999,Acta A55,543-557)'
_diffrn_orient_matrix_UB_11 0.0261219000
_diffrn_orient_matrix_UB_12 -0.0297809000
_diffrn_orient_matrix_UB_13 -0.0090704000
_diffrn_orient_matrix_UB_21 0.0057744000
_diffrn_orient_matrix_UB_22 0.0112413000
_diffrn_orient_matrix_UB_23 -0.0278661000
_diffrn_orient_matrix_UB_31 0.0819689000
_diffrn_orient_matrix_UB_32 0.0086364000
_diffrn_orient_matrix_UB_33 0.0047714000
_diffrn_radiation_monochromator graphite
_diffrn_radiation_probe x-ray
_diffrn_radiation_type 'Mo K\a'
_diffrn_radiation_wavelength 0.71073
_diffrn_reflns_av_R_equivalents 0.0186
_diffrn_reflns_av_unetI/netI 0.0187
_diffrn_reflns_Laue_measured_fraction_full 0.992
_diffrn_reflns_Laue_measured_fraction_max 0.992
_diffrn_reflns_limit_h_max 10
_diffrn_reflns_limit_h_min -9
_diffrn_reflns_limit_k_max 18
_diffrn_reflns_limit_k_min -26
_diffrn_reflns_limit_l_max 19
_diffrn_reflns_limit_l_min -29
_diffrn_reflns_number 12121
_diffrn_reflns_point_group_measured_fraction_full 0.992
_diffrn_reflns_point_group_measured_fraction_max 0.992
_diffrn_reflns_theta_full 25.997
_diffrn_reflns_theta_max 25.997
_diffrn_reflns_theta_min 2.785
_diffrn_source 'fine-focus sealed X-ray tube'
_diffrn_source_type 'Enhance (Mo) X-ray Source'
_exptl_absorpt_coefficient_mu 1.211
_exptl_absorpt_correction_T_max 1.00000
_exptl_absorpt_correction_T_min 0.85182
_exptl_absorpt_correction_type multi-scan
_exptl_absorpt_process_details
;
CrysAlisPro 1.171.39.7a (Rigaku Oxford Diffraction, 2015)
Empirical absorption correction using spherical harmonics,
 implemented in SCALE3 ABSPACK scaling algorithm.
;
_exptl_crystal_colour colorless
_exptl_crystal_density_diffrn 1.549
_exptl_crystal_description block
_exptl_crystal_F_000 2299
_exptl_crystal_size_max 0.2
_exptl_crystal_size_mid 0.1
_exptl_crystal_size_min 0.1
_refine_diff_density_max 1.084
_refine_diff_density_min -0.561
_refine_diff_density_rms 0.058
_refine_ls_extinction_method none
_refine_ls_goodness_of_fit_ref 1.056
_refine_ls_hydrogen_treatment constr
_refine_ls_matrix_type full
_refine_ls_number_parameters 295
_refine_ls_number_reflns 4118
_refine_ls_number_restraints 0
_refine_ls_restrained_S_all 1.056
_refine_ls_R_factor_all 0.0435
_refine_ls_R_factor_gt 0.0350
_refine_ls_shift/su_max 0.001
_refine_ls_shift/su_mean 0.000
_refine_ls_structure_factor_coef Fsqd
_refine_ls_weighting_details 'w=1/[\s^2^(Fo^2^)+(0.0317P)^2^+5.8294P] where P=(Fo^2^+2Fc^2^)/3'
_refine_ls_weighting_scheme calc
_refine_ls_wR_factor_gt 0.0808
_refine_ls_wR_factor_ref 0.0871
_reflns_Friedel_coverage 0.000
_reflns_number_gt 3556
_reflns_number_total 4118
_reflns_threshold_expression 'I > 2\s(I)'
_cod_data_source_file c7ce00808b2.cif
_cod_data_source_block zn1
_cod_database_code 7228658
_shelx_space_group_comment
;
The symmetry employed for this shelxl refinement is uniquely defined
by the following loop, which should always be used as a source of
symmetry information in preference to the above space-group names.
They are only intended as comments.
;
_shelx_estimated_absorpt_t_max 0.852
_shelx_estimated_absorpt_t_min 1
_reflns_odcompleteness_completeness 99.67
_reflns_odcompleteness_iscentric 1
_reflns_odcompleteness_theta 26.32
_olex2_refinement_description
;
1. Fixed Uiso
 At 1.2 times of:
  All C(H) groups
 At 1.5 times of:
  All C(H,H,H) groups, All O(H,H) groups
2.a Free rotating group:
 O1W(H1WA,H1WB)
2.b Aromatic/amide H refined with riding coordinates:
 C8(H8), C16(H16), C15(H15), C9(H9), C7(H7), C6(H6), C12(H12), C11(H11),
 C3(H3), C4(H4)
2.c Idealised Me refined as rotating group:
 C19(H19A,H19B,H19C), C17(H17A,H17B,H17C), C20(H20A,H20B,H20C)
;
_shelx_shelxl_version_number 2014/7
_olex2_submission_special_instructions 'No special instructions were received'
_oxdiff_exptl_absorpt_empirical_details
;
Empirical correction (ABSPACK) includes:
- Absorption correction using spherical harmonics
- Frame scaling
- Detector area scaling
;
_oxdiff_exptl_absorpt_empirical_full_max 1.286
_oxdiff_exptl_absorpt_empirical_full_min 0.837

loop_
_space_group_symop_operation_xyz
'x, y, z'
'-x+1/2, -y, z+1/2'
'-x, y+1/2, -z+1/2'
'x+1/2, -y+1/2, -z'
'-x, -y, -z'
'x-1/2, y, -z-1/2'
'x, -y-1/2, z-1/2'
'-x-1/2, y-1/2, z'

loop_
_atom_site_label
_atom_site_type_symbol
_atom_site_fract_x
_atom_site_fract_y
_atom_site_fract_z
_atom_site_U_iso_or_equiv
_atom_site_adp_type
_atom_site_occupancy
_atom_site_site_symmetry_order
_atom_site_calc_flag
_atom_site_refinement_flags_posn
Zn1 Zn 0.42634(4) 0.84300(2) 0.71746(2) 0.02692(10) Uani 1 1 d .
O3 O 0.5464(3) 0.76077(9) 0.63187(7) 0.0402(5) Uani 1 1 d .
O2 O 0.3415(2) 1.12487(8) 0.29461(8) 0.0387(4) Uani 1 1 d .
O4 O 0.3656(2) 0.83780(9) 0.63935(7) 0.0353(4) Uani 1 1 d .
O1 O 0.1569(3) 1.07651(8) 0.24454(8) 0.0429(5) Uani 1 1 d .
N1 N 0.4860(2) 0.71853(9) 0.27776(7) 0.0243(4) Uani 1 1 d .
N3 N 0.4881(3) 0.79338(8) 0.33800(7) 0.0236(4) Uani 1 1 d .
N2 N 0.6440(3) 0.74200(11) 0.28008(8) 0.0353(5) Uani 1 1 d .
N4 N 0.4322(3) 0.83947(9) 0.37413(8) 0.0332(5) Uani 1 1 d .
O5 O 0.0674(3) 0.96329(10) 0.42733(12) 0.0630(7) Uani 1 1 d .
C8 C 0.3950(3) 0.74931(10) 0.31292(9) 0.0231(5) Uani 1 1 d .
H8 H 0.2852 0.7423 0.3196 0.028 Uiso 1 1 calc R
C2 C 0.3216(3) 1.01362(10) 0.30208(9) 0.0252(5) Uani 1 1 d .
C14 C 0.4565(3) 0.80101(11) 0.61081(9) 0.0278(5) Uani 1 1 d .
C1 C 0.2729(3) 1.07593(11) 0.27873(9) 0.0266(5) Uani 1 1 d .
C13 C 0.4503(3) 0.80970(10) 0.54822(9) 0.0246(5) Uani 1 1 d .
C5 C 0.3984(3) 0.89872(10) 0.34892(9) 0.0264(5) Uani 1 1 d .
C10 C 0.4429(3) 0.82899(10) 0.43247(9) 0.0233(5) Uani 1 1 d .
C16 C 0.3447(3) 0.86463(11) 0.46753(9) 0.0276(5) Uani 1 1 d .
H16 H 0.2758 0.8946 0.4525 0.033 Uiso 1 1 calc R
C15 C 0.3501(3) 0.85522(11) 0.52486(10) 0.0274(5) Uani 1 1 d .
H15 H 0.2859 0.8796 0.5482 0.033 Uiso 1 1 calc R
C9 C 0.6409(3) 0.78768(12) 0.31637(10) 0.0335(6) Uani 1 1 d .
H9 H 0.7294 0.8124 0.3259 0.040 Uiso 1 1 calc R
C7 C 0.4323(3) 1.00949(11) 0.34608(10) 0.0295(5) Uani 1 1 d .
H7 H 0.4803 1.0454 0.3601 0.035 Uiso 1 1 calc R
C6 C 0.4714(3) 0.95218(11) 0.36924(10) 0.0307(5) Uani 1 1 d .
H6 H 0.5464 0.9497 0.3983 0.037 Uiso 1 1 calc R
C12 C 0.5462(3) 0.77410(11) 0.51286(10) 0.0306(6) Uani 1 1 d .
H12 H 0.6127 0.7434 0.5279 0.037 Uiso 1 1 calc R
C11 C 0.5445(3) 0.78353(11) 0.45510(10) 0.0301(6) Uani 1 1 d .
H11 H 0.6105 0.7597 0.4319 0.036 Uiso 1 1 calc R
C3 C 0.2527(4) 0.95948(11) 0.28105(10) 0.0364(6) Uani 1 1 d .
H3 H 0.1807 0.9617 0.2511 0.044 Uiso 1 1 calc R
C4 C 0.2905(4) 0.90189(11) 0.30439(11) 0.0390(7) Uani 1 1 d .
H4 H 0.2438 0.8658 0.2902 0.047 Uiso 1 1 calc R
O1W O 0.9082(4) 0.86177(14) 0.3789(2) 0.1136(14) Uani 1 1 d .
H1WA H 0.9780 0.8336 0.3722 0.170 Uiso 1 1 d G
H1WB H 0.9551 0.8930 0.3935 0.170 Uiso 1 1 d G
N5 N 0.1122(5) 1.06432(14) 0.43392(16) 0.0803(11) Uani 1 1 d .
C19 C 0.2394(5) 1.0493(2) 0.47961(15) 0.0693(10) Uani 1 1 d .
H19A H 0.2170 1.0736 0.5125 0.104 Uiso 1 1 calc GR
H19B H 0.3461 1.0591 0.4660 0.104 Uiso 1 1 calc GR
H19C H 0.2339 1.0059 0.4888 0.104 Uiso 1 1 calc GR
C17 C -0.0844(5) 1.0339(2) 0.36646(16) 0.0663(10) Uani 1 1 d .
H17A H -0.1156 0.9966 0.3472 0.099 Uiso 1 1 calc GR
H17B H -0.0375 1.0626 0.3403 0.099 Uiso 1 1 calc GR
H17C H -0.1784 1.0524 0.3835 0.099 Uiso 1 1 calc GR
C18 C 0.0412(5) 1.01809(18) 0.41199(18) 0.0675(11) Uani 1 1 d .
C20 C 0.0895(6) 1.12974(17) 0.4191(2) 0.0865(14) Uani 1 1 d .
H20A H 0.0769 1.1539 0.4526 0.130 Uiso 1 1 calc GR
H20B H -0.0059 1.1340 0.3963 0.130 Uiso 1 1 calc GR
H20C H 0.1826 1.1442 0.3987 0.130 Uiso 1 1 calc GR

loop_
_atom_site_aniso_label
_atom_site_aniso_U_11
_atom_site_aniso_U_22
_atom_site_aniso_U_33
_atom_site_aniso_U_23
_atom_site_aniso_U_13
_atom_site_aniso_U_12
Zn1 0.04359(19) 0.02124(15) 0.01593(14) 0.00193(10) 0.00145(12) 0.00947(12)
O3 0.0587(12) 0.0379(10) 0.0241(9) 0.0053(8) -0.0095(9) 0.0082(9)
O2 0.0387(11) 0.0202(8) 0.0573(12) 0.0030(8) 0.0035(9) -0.0004(8)
O4 0.0442(11) 0.0455(10) 0.0164(8) -0.0005(7) 0.0023(8) 0.0062(9)
O1 0.0628(13) 0.0257(9) 0.0403(11) 0.0022(8) -0.0209(10) 0.0110(9)
N1 0.0266(10) 0.0269(10) 0.0194(9) -0.0042(8) 0.0014(8) -0.0047(8)
N3 0.0382(11) 0.0177(9) 0.0148(9) -0.0024(7) -0.0006(8) 0.0006(8)
N2 0.0287(11) 0.0481(13) 0.0290(11) -0.0137(10) 0.0068(9) -0.0094(10)
N4 0.0671(16) 0.0181(9) 0.0145(9) -0.0018(7) -0.0010(10) 0.0113(10)
O5 0.0588(15) 0.0319(11) 0.098(2) 0.0020(12) -0.0069(14) 0.0037(10)
C8 0.0292(12) 0.0230(11) 0.0172(10) -0.0001(8) -0.0001(9) 0.0004(9)
C2 0.0322(13) 0.0209(11) 0.0225(11) 0.0038(9) 0.0002(10) 0.0015(10)
C14 0.0368(14) 0.0281(12) 0.0183(11) 0.0007(9) -0.0016(10) -0.0060(11)
C1 0.0355(14) 0.0211(11) 0.0232(11) 0.0030(9) 0.0053(10) 0.0051(10)
C13 0.0338(13) 0.0228(11) 0.0171(10) 0.0002(8) -0.0012(9) -0.0020(10)
C5 0.0429(14) 0.0188(11) 0.0176(10) 0.0021(8) 0.0012(10) 0.0047(10)
C10 0.0364(13) 0.0181(10) 0.0156(10) 0.0008(8) -0.0019(10) -0.0020(9)
C16 0.0370(14) 0.0228(11) 0.0229(11) 0.0015(9) -0.0037(10) 0.0071(10)
C15 0.0336(13) 0.0262(11) 0.0224(11) -0.0017(9) 0.0025(10) 0.0055(10)
C9 0.0344(14) 0.0383(14) 0.0278(13) -0.0074(10) 0.0008(11) -0.0130(12)
C7 0.0390(14) 0.0196(11) 0.0298(12) 0.0016(9) -0.0027(11) -0.0044(10)
C6 0.0391(14) 0.0287(12) 0.0243(12) 0.0046(10) -0.0089(11) -0.0011(11)
C12 0.0425(15) 0.0270(12) 0.0223(11) 0.0012(9) -0.0041(11) 0.0119(11)
C11 0.0423(15) 0.0262(12) 0.0218(11) -0.0021(9) 0.0023(11) 0.0121(11)
C3 0.0542(17) 0.0239(12) 0.0312(13) 0.0006(10) -0.0175(12) 0.0023(12)
C4 0.065(2) 0.0197(11) 0.0320(13) -0.0018(10) -0.0185(13) -0.0017(12)
O1W 0.080(2) 0.0530(17) 0.208(4) -0.028(2) -0.060(3) -0.0059(15)
N5 0.101(3) 0.0434(16) 0.097(3) -0.0065(17) 0.048(2) -0.0026(18)
C19 0.066(2) 0.081(3) 0.061(2) -0.014(2) -0.011(2) -0.013(2)
C17 0.054(2) 0.082(3) 0.063(2) 0.004(2) -0.0071(18) 0.018(2)
C18 0.066(2) 0.056(2) 0.081(3) -0.007(2) 0.030(2) 0.0005(19)
C20 0.094(3) 0.0392(19) 0.126(4) 0.009(2) 0.028(3) 0.001(2)

loop_
_atom_type_symbol
_atom_type_description
_atom_type_scat_dispersion_real
_atom_type_scat_dispersion_imag
_atom_type_scat_source
C C 0.0033 0.0016 'International Tables Vol C Tables 4.2.6.8 and 6.1.1.4'
H H 0.0000 0.0000 'International Tables Vol C Tables 4.2.6.8 and 6.1.1.4'
N N 0.0061 0.0033 'International Tables Vol C Tables 4.2.6.8 and 6.1.1.4'
O O 0.0106 0.0060 'International Tables Vol C Tables 4.2.6.8 and 6.1.1.4'
Zn Zn 0.2839 1.4301 'International Tables Vol C Tables 4.2.6.8 and 6.1.1.4'

loop_
_geom_angle_atom_site_label_1
_geom_angle_atom_site_label_2
_geom_angle_atom_site_label_3
_geom_angle
_geom_angle_site_symmetry_1
_geom_angle_site_symmetry_3
O4 Zn1 O2 97.16(8) . 5_676
O4 Zn1 O1 106.11(8) . 2_575
O4 Zn1 N1 135.53(8) . 7_576
O1 Zn1 O2 94.23(8) 2_575 5_676
O1 Zn1 N1 115.25(8) 2_575 7_576
N1 Zn1 O2 95.45(8) 7_576 5_676
C1 O2 Zn1 131.27(17) . 5_676
C14 O4 Zn1 113.37(16) . .
C1 O1 Zn1 119.08(16) . 2_574
N2 N1 Zn1 119.50(14) . 7_575
C8 N1 Zn1 130.76(17) . 7_575
C8 N1 N2 108.96(19) . .
C8 N3 N4 125.7(2) . .
C8 N3 C9 106.85(19) . .
C9 N3 N4 127.1(2) . .
C9 N2 N1 106.2(2) . .
N3 N4 C5 115.83(18) . .
N3 N4 C10 118.46(18) . .
C10 N4 C5 124.50(18) . .
N1 C8 N3 108.3(2) . .
N1 C8 H8 125.8 . .
N3 C8 H8 125.8 . .
C7 C2 C1 120.6(2) . .
C3 C2 C1 120.3(2) . .
C3 C2 C7 119.1(2) . .
O3 C14 O4 124.1(2) . .
O3 C14 C13 120.5(2) . .
O4 C14 C13 115.5(2) . .
O2 C1 O1 122.0(2) . .
O2 C1 C2 121.1(2) . .
O1 C1 C2 116.8(2) . .
C15 C13 C14 120.2(2) . .
C12 C13 C14 121.1(2) . .
C12 C13 C15 118.7(2) . .
C6 C5 N4 120.4(2) . .
C6 C5 C4 120.3(2) . .
C4 C5 N4 119.3(2) . .
C16 C10 N4 117.9(2) . .
C16 C10 C11 120.0(2) . .
C11 C10 N4 122.0(2) . .
C10 C16 H16 120.2 . .
C15 C16 C10 119.7(2) . .
C15 C16 H16 120.2 . .
C13 C15 H15 119.4 . .
C16 C15 C13 121.1(2) . .
C16 C15 H15 119.4 . .
N3 C9 H9 125.2 . .
N2 C9 N3 109.6(2) . .
N2 C9 H9 125.2 . .
C2 C7 H7 119.7 . .
C6 C7 C2 120.6(2) . .
C6 C7 H7 119.7 . .
C5 C6 C7 119.8(2) . .
C5 C6 H6 120.1 . .
C7 C6 H6 120.1 . .
C13 C12 H12 119.4 . .
C13 C12 C11 121.1(2) . .
C11 C12 H12 119.4 . .
C10 C11 H11 120.3 . .
C12 C11 C10 119.4(2) . .
C12 C11 H11 120.3 . .
C2 C3 H3 119.7 . .
C2 C3 C4 120.6(2) . .
C4 C3 H3 119.7 . .
C5 C4 C3 119.6(2) . .
C5 C4 H4 120.2 . .
C3 C4 H4 120.2 . .
H1WA O1W H1WB 109.5 . .
C18 N5 C19 116.1(3) . .
C18 N5 C20 126.6(5) . .
C20 N5 C19 117.3(4) . .
N5 C19 H19A 109.5 . .
N5 C19 H19B 109.5 . .
N5 C19 H19C 109.5 . .
H19A C19 H19B 109.5 . .
H19A C19 H19C 109.5 . .
H19B C19 H19C 109.5 . .
H17A C17 H17B 109.5 . .
H17A C17 H17C 109.5 . .
H17B C17 H17C 109.5 . .
C18 C17 H17A 109.5 . .
C18 C17 H17B 109.5 . .
C18 C17 H17C 109.5 . .
O5 C18 N5 122.6(4) . .
O5 C18 C17 122.0(4) . .
N5 C18 C17 115.4(4) . .
N5 C20 H20A 109.5 . .
N5 C20 H20B 109.5 . .
N5 C20 H20C 109.5 . .
H20A C20 H20B 109.5 . .
H20A C20 H20C 109.5 . .
H20B C20 H20C 109.5 . .

loop_
_geom_bond_atom_site_label_1
_geom_bond_atom_site_label_2
_geom_bond_distance
_geom_bond_site_symmetry_2
Zn1 O2 2.051(2) 5_676
Zn1 O4 1.9346(17) .
Zn1 O1 1.9710(17) 2_575
Zn1 N1 2.0167(18) 7_576
O3 C14 1.245(3) .
O2 Zn1 2.0513(19) 5_676
O2 C1 1.253(3) .
O4 C14 1.285(3) .
O1 Zn1 1.9709(17) 2_574
O1 C1 1.256(3) .
N1 Zn1 2.0167(18) 7_575
N1 N2 1.396(3) .
N1 C8 1.305(3) .
N3 N4 1.392(3) .
N3 C8 1.358(3) .
N3 C9 1.365(3) .
N2 C9 1.310(3) .
N4 C5 1.437(3) .
N4 C10 1.414(3) .
O5 C18 1.253(4) .
C8 H8 0.9300 .
C2 C1 1.506(3) .
C2 C7 1.393(3) .
C2 C3 1.389(3) .
C14 C13 1.507(3) .
C13 C15 1.396(3) .
C13 C12 1.386(3) .
C5 C6 1.385(3) .
C5 C4 1.387(4) .
C10 C16 1.393(3) .
C10 C11 1.395(3) .
C16 H16 0.9300 .
C16 C15 1.385(3) .
C15 H15 0.9300 .
C9 H9 0.9300 .
C7 H7 0.9300 .
C7 C6 1.389(3) .
C6 H6 0.9300 .
C12 H12 0.9300 .
C12 C11 1.394(3) .
C11 H11 0.9300 .
C3 H3 0.9300 .
C3 C4 1.394(3) .
C4 H4 0.9300 .
O1W H1WA 0.8497 .
O1W H1WB 0.8501 .
N5 C19 1.546(5) .
N5 C18 1.267(5) .
N5 C20 1.463(5) .
C19 H19A 0.9600 .
C19 H19B 0.9600 .
C19 H19C 0.9600 .
C17 H17A 0.9600 .
C17 H17B 0.9600 .
C17 H17C 0.9600 .
C17 C18 1.538(6) .
C20 H20A 0.9600 .
C20 H20B 0.9600 .
C20 H20C 0.9600 .

loop_
_geom_torsion_atom_site_label_1
_geom_torsion_atom_site_label_2
_geom_torsion_atom_site_label_3
_geom_torsion_atom_site_label_4
_geom_torsion
_geom_torsion_site_symmetry_1
Zn1 O2 C1 O1 -114.4(3) 5_676
Zn1 O2 C1 C2 68.5(3) 5_676
Zn1 O4 C14 O3 17.5(3) .
Zn1 O4 C14 C13 -161.80(16) .
Zn1 O1 C1 O2 -2.7(3) 2_574
Zn1 O1 C1 C2 174.56(16) 2_574
Zn1 N1 N2 C9 169.67(17) 7_575
Zn1 N1 C8 N3 -168.70(15) 7_575
O3 C14 C13 C15 -179.5(2) .
O3 C14 C13 C12 -1.2(4) .
O4 C14 C13 C15 -0.2(3) .
O4 C14 C13 C12 178.1(2) .
N1 N2 C9 N3 1.2(3) .
N3 N4 C5 C6 -125.0(3) .
N3 N4 C5 C4 55.8(3) .
N3 N4 C10 C16 -160.5(2) .
N3 N4 C10 C11 17.8(4) .
N2 N1 C8 N3 0.9(3) .
N4 N3 C8 N1 173.48(19) .
N4 N3 C9 N2 -174.2(2) .
N4 C5 C6 C7 -177.2(2) .
N4 C5 C4 C3 177.7(3) .
N4 C10 C16 C15 179.2(2) .
N4 C10 C11 C12 -178.1(2) .
C8 N1 N2 C9 -1.3(3) .
C8 N3 N4 C5 -95.6(3) .
C8 N3 N4 C10 96.4(3) .
C8 N3 C9 N2 -0.6(3) .
C2 C7 C6 C5 -0.8(4) .
C2 C3 C4 C5 -0.2(5) .
C14 C13 C15 C16 178.9(2) .
C14 C13 C12 C11 -177.8(2) .
C1 C2 C7 C6 177.1(2) .
C1 C2 C3 C4 -176.6(3) .
C13 C12 C11 C10 -0.9(4) .
C5 N4 C10 C16 32.6(4) .
C5 N4 C10 C11 -149.1(3) .
C10 N4 C5 C6 42.3(4) .
C10 N4 C5 C4 -137.0(3) .
C10 C16 C15 C13 -1.2(4) .
C16 C10 C11 C12 0.2(4) .
C15 C13 C12 C11 0.5(4) .
C9 N3 N4 C5 76.9(3) .
C9 N3 N4 C10 -91.2(3) .
C9 N3 C8 N1 -0.2(3) .
C7 C2 C1 O2 6.7(4) .
C7 C2 C1 O1 -170.6(2) .
C7 C2 C3 C4 1.5(4) .
C6 C5 C4 C3 -1.6(4) .
C12 C13 C15 C16 0.6(4) .
C11 C10 C16 C15 0.8(4) .
C3 C2 C1 O2 -175.3(2) .
C3 C2 C1 O1 7.5(4) .
C3 C2 C7 C6 -1.0(4) .
C4 C5 C6 C7 2.1(4) .
C19 N5 C18 O5 2.3(6) .
C19 N5 C18 C17 -179.8(3) .
C20 N5 C18 O5 -179.8(4) .
C20 N5 C18 C17 -1.8(6) .
